data_7221828
loop_
_publ_author_name
'Du, Liyong'
'Chu, Wenxiang'
'Miao, Hongyan'
'Xu, Chongying'
'Ding, Yuqiang'

_publ_section_title
;
 Synthesis, Characterization, Thermal Properties of Silicon(IV) Compounds
 Containing Guanidinato Ligands and Their Potential as CVD Precursors
;
_journal_name_full 'RSC Adv.'
_journal_paper_doi 10.1039/C5RA09755J
_journal_year 2015
_chemical_formula_sum 'C22 H49 N3 Si3'
_chemical_formula_weight 439.91
_chemical_name_systematic
; 
 ? 
;
_space_group_IT_number 2
_symmetry_cell_setting triclinic
_symmetry_space_group_name_Hall '-P 1'
_symmetry_space_group_name_H-M 'P -1'
_atom_sites_solution_hydrogens geom
_atom_sites_solution_primary direct
_atom_sites_solution_secondary difmap
_audit_creation_method SHELXL-97
_audit_update_record
;
2014-11-10 deposited with the CCDC.
2015-08-18 downloaded from the CCDC.
;
_cell_angle_alpha 100.930(3)
_cell_angle_beta 102.475(2)
_cell_angle_gamma 91.188(2)
_cell_formula_units_Z 2
_cell_length_a 9.0667(12)
_cell_length_b 11.4557(15)
_cell_length_c 14.1193(19)
_cell_measurement_reflns_used 2935
_cell_measurement_temperature 296(2)
_cell_measurement_theta_max 25.58
_cell_measurement_theta_min 2.46
_cell_volume 1403.0(3)
_computing_cell_refinement 'Bruker SMART'
_computing_data_collection 'Bruker SMART'
_computing_data_reduction 'Bruker SAINT'
_computing_molecular_graphics 'Bruker SHELXTL'
_computing_publication_material 'Bruker SHELXTL'
_computing_structure_refinement 'SHELXL-97 (Sheldrick, 1997)'
_computing_structure_solution 'SHELXS-97 (Sheldrick, 1990)'
_diffrn_ambient_temperature 296(2)
_diffrn_measured_fraction_theta_full 0.986
_diffrn_measured_fraction_theta_max 0.986
_diffrn_measurement_device_type 'CCD area detector'
_diffrn_measurement_method 'phi and omega scans'
_diffrn_radiation_monochromator graphite
_diffrn_radiation_source 'fine-focus sealed tube'
_diffrn_radiation_type MoK\a
_diffrn_radiation_wavelength 0.71073
_diffrn_reflns_av_R_equivalents 0.0280
_diffrn_reflns_av_sigmaI/netI 0.0435
_diffrn_reflns_limit_h_max 10
_diffrn_reflns_limit_h_min -10
_diffrn_reflns_limit_k_max 13
_diffrn_reflns_limit_k_min -12
_diffrn_reflns_limit_l_max 15
_diffrn_reflns_limit_l_min -16
_diffrn_reflns_number 9737
_diffrn_reflns_theta_full 25.01
_diffrn_reflns_theta_max 25.01
_diffrn_reflns_theta_min 1.51
_exptl_absorpt_coefficient_mu 0.181
_exptl_absorpt_correction_T_max 0.9612
_exptl_absorpt_correction_T_min 0.9544
_exptl_absorpt_correction_type multi-scan
_exptl_absorpt_process_details sadabs
_exptl_crystal_colour colorless
_exptl_crystal_density_diffrn 1.041
_exptl_crystal_density_method 'not measured'
_exptl_crystal_description block
_exptl_crystal_F_000 488
_exptl_crystal_size_max 0.26
_exptl_crystal_size_mid 0.24
_exptl_crystal_size_min 0.22
_refine_diff_density_max 0.424
_refine_diff_density_min -0.425
_refine_diff_density_rms 0.124
_refine_ls_extinction_method none
_refine_ls_goodness_of_fit_ref 1.089
_refine_ls_hydrogen_treatment constr
_refine_ls_matrix_type full
_refine_ls_number_parameters 262
_refine_ls_number_reflns 4885
_refine_ls_number_restraints 0
_refine_ls_restrained_S_all 1.089
_refine_ls_R_factor_all 0.0777
_refine_ls_R_factor_gt 0.0574
_refine_ls_shift/su_max 0.000
_refine_ls_shift/su_mean 0.000
_refine_ls_structure_factor_coef Fsqd
_refine_ls_weighting_details 'calc w=1/[\s^2^(Fo^2^)+(0.1536P)^2^+0.0911P] where P=(Fo^2^+2Fc^2^)/3'
_refine_ls_weighting_scheme calc
_refine_ls_wR_factor_gt 0.1809
_refine_ls_wR_factor_ref 0.2258
_reflns_number_gt 3867
_reflns_number_total 4885
_reflns_threshold_expression >2sigma(I)
_cod_data_source_file c5ra09755j2.cif
_cod_data_source_block mo_20141105zyjn_0m
_cod_depositor_comments
;
The following automatic conversions were performed:

'_symmetry_cell_setting' value 'Triclinic' changed to 'triclinic'
according to
/usr/data/users/saulius/crontab/automatic-downloads/rss-feeds/RSC/lib/dictionaries/cif_core.dic
dictionary named 'cif_core.dic' version 2.4.2 from 2011-04-26.

Automatic conversion script
Id: cif_fix_values 3271 2015-04-21 07:52:19Z andrius 
;
_cod_original_sg_symbol_H-M 'P-1   '
_cod_database_code 7221828

loop_
_symmetry_equiv_pos_as_xyz
'x, y, z'
'-x, -y, -z'

loop_
_atom_site_label
_atom_site_type_symbol
_atom_site_fract_x
_atom_site_fract_y
_atom_site_fract_z
_atom_site_U_iso_or_equiv
_atom_site_adp_type
_atom_site_occupancy
_atom_site_symmetry_multiplicity
_atom_site_calc_flag
_atom_site_refinement_flags
C1 C 0.2096(3) 0.7554(2) 0.42712(18) 0.0425(6) Uani 1 1 d .
H1 H 0.2640 0.6825 0.4185 0.051 Uiso 1 1 calc R
C2 C 0.0538(4) 0.7253(4) 0.4406(2) 0.0726(10) Uani 1 1 d .
H2A H 0.0001 0.6680 0.3831 0.087 Uiso 1 1 calc R
H2B H -0.0020 0.7967 0.4451 0.087 Uiso 1 1 calc R
C3 C 0.0587(5) 0.6739(5) 0.5327(3) 0.0933(14) Uani 1 1 d .
H3A H -0.0437 0.6592 0.5397 0.112 Uiso 1 1 calc R
H3B H 0.1057 0.5984 0.5256 0.112 Uiso 1 1 calc R
C4 C 0.1467(5) 0.7578(4) 0.6245(3) 0.0837(12) Uani 1 1 d .
H4A H 0.0925 0.8293 0.6368 0.100 Uiso 1 1 calc R
H4B H 0.1558 0.7198 0.6812 0.100 Uiso 1 1 calc R
C5 C 0.3017(5) 0.7911(4) 0.6124(2) 0.0864(12) Uani 1 1 d .
H5A H 0.3601 0.7210 0.6088 0.104 Uiso 1 1 calc R
H5B H 0.3529 0.8495 0.6698 0.104 Uiso 1 1 calc R
C6 C 0.2947(4) 0.8421(3) 0.5194(2) 0.0673(9) Uani 1 1 d .
H6A H 0.2445 0.9162 0.5256 0.081 Uiso 1 1 calc R
H6B H 0.3967 0.8593 0.5128 0.081 Uiso 1 1 calc R
C7 C 0.2654(3) 0.7694(2) 0.27064(16) 0.0327(5) Uani 1 1 d .
C8 C 0.3097(3) 0.7979(2) 0.10751(18) 0.0428(6) Uani 1 1 d .
H8 H 0.3500 0.7200 0.1123 0.051 Uiso 1 1 calc R
C9 C 0.1861(4) 0.7786(3) 0.0143(2) 0.0655(9) Uani 1 1 d .
H9A H 0.1419 0.8536 0.0069 0.079 Uiso 1 1 calc R
H9B H 0.1071 0.7234 0.0196 0.079 Uiso 1 1 calc R
C10 C 0.2472(5) 0.7292(4) -0.0766(2) 0.0770(11) Uani 1 1 d .
H10A H 0.2820 0.6504 -0.0723 0.092 Uiso 1 1 calc R
H10B H 0.1665 0.7216 -0.1354 0.092 Uiso 1 1 calc R
C11 C 0.3762(5) 0.8089(4) -0.0853(2) 0.0787(11) Uani 1 1 d .
H11A H 0.3392 0.8850 -0.0967 0.094 Uiso 1 1 calc R
H11B H 0.4165 0.7727 -0.1415 0.094 Uiso 1 1 calc R
C12 C 0.5005(4) 0.8285(3) 0.0076(3) 0.0707(10) Uani 1 1 d .
H12A H 0.5793 0.8837 0.0020 0.085 Uiso 1 1 calc R
H12B H 0.5450 0.7535 0.0151 0.085 Uiso 1 1 calc R
C13 C 0.4397(3) 0.8780(3) 0.0984(2) 0.0536(7) Uani 1 1 d .
H13A H 0.4049 0.9567 0.0940 0.064 Uiso 1 1 calc R
H13B H 0.5205 0.8858 0.1572 0.064 Uiso 1 1 calc R
C14 C -0.0479(4) 0.9307(4) 0.2135(3) 0.0910(13) Uani 1 1 d .
H14A H -0.0784 0.8600 0.1633 0.136 Uiso 1 1 calc R
H14B H -0.1052 0.9953 0.1945 0.136 Uiso 1 1 calc R
H14C H -0.0658 0.9168 0.2751 0.136 Uiso 1 1 calc R
C15 C 0.2480(5) 1.0687(3) 0.3474(2) 0.0688(10) Uani 1 1 d .
H15A H 0.1906 1.0623 0.3961 0.103 Uiso 1 1 calc R
H15B H 0.2518 1.1496 0.3383 0.103 Uiso 1 1 calc R
H15C H 0.3489 1.0458 0.3695 0.103 Uiso 1 1 calc R
C16 C 0.1635(6) 1.0689(3) 0.1370(3) 0.0908(14) Uani 1 1 d .
H16A H 0.2652 1.1020 0.1472 0.136 Uiso 1 1 calc R
H16B H 0.0973 1.1322 0.1468 0.136 Uiso 1 1 calc R
H16C H 0.1319 1.0235 0.0708 0.136 Uiso 1 1 calc R
C17 C 0.5867(5) 0.5918(6) 0.4143(5) 0.137(2) Uani 1 1 d .
H17A H 0.5206 0.6131 0.4587 0.205 Uiso 1 1 calc R
H17B H 0.6898 0.6126 0.4494 0.205 Uiso 1 1 calc R
H17C H 0.5739 0.5075 0.3884 0.205 Uiso 1 1 calc R
C18 C 0.6454(4) 0.6152(5) 0.2138(4) 0.131(2) Uani 1 1 d .
H18A H 0.6181 0.5318 0.1890 0.197 Uiso 1 1 calc R
H18B H 0.7522 0.6265 0.2418 0.197 Uiso 1 1 calc R
H18C H 0.6201 0.6575 0.1606 0.197 Uiso 1 1 calc R
C19 C 0.6059(4) 0.8302(3) 0.3609(3) 0.0705(10) Uani 1 1 d .
H19A H 0.5489 0.8794 0.3202 0.106 Uiso 1 1 calc R
H19B H 0.7113 0.8406 0.3611 0.106 Uiso 1 1 calc R
H19C H 0.5919 0.8525 0.4272 0.106 Uiso 1 1 calc R
C20 C 0.2346(7) 0.4295(4) 0.2976(3) 0.128(2) Uani 1 1 d .
H20A H 0.3323 0.3981 0.3130 0.192 Uiso 1 1 calc R
H20B H 0.1592 0.3650 0.2694 0.192 Uiso 1 1 calc R
H20C H 0.2122 0.4742 0.3570 0.192 Uiso 1 1 calc R
C21 C 0.3005(5) 0.4452(4) 0.1005(4) 0.1059(17) Uani 1 1 d .
H21A H 0.3112 0.4980 0.0567 0.159 Uiso 1 1 calc R
H21B H 0.2281 0.3806 0.0659 0.159 Uiso 1 1 calc R
H21C H 0.3965 0.4142 0.1231 0.159 Uiso 1 1 calc R
C22 C 0.0370(4) 0.5621(4) 0.1618(3) 0.0859(12) Uani 1 1 d .
H22A H 0.0018 0.6116 0.2143 0.129 Uiso 1 1 calc R
H22B H -0.0257 0.4893 0.1392 0.129 Uiso 1 1 calc R
H22C H 0.0321 0.6032 0.1081 0.129 Uiso 1 1 calc R
N1 N 0.2003(2) 0.80965(19) 0.34080(15) 0.0401(5) Uani 1 1 d .
N2 N 0.2556(2) 0.83917(18) 0.19873(14) 0.0389(5) Uani 1 1 d .
N3 N 0.3445(2) 0.66200(18) 0.26090(14) 0.0351(5) Uani 1 1 d .
Si1 Si 0.15617(9) 0.96896(7) 0.22796(6) 0.0481(3) Uani 1 1 d .
Si2 Si 0.23454(10) 0.52787(7) 0.20805(6) 0.0496(3) Uani 1 1 d .
Si3 Si 0.53986(8) 0.67295(8) 0.31101(6) 0.0531(3) Uani 1 1 d .

loop_
_atom_site_aniso_label
_atom_site_aniso_U_11
_atom_site_aniso_U_22
_atom_site_aniso_U_33
_atom_site_aniso_U_23
_atom_site_aniso_U_13
_atom_site_aniso_U_12
C1 0.0435(14) 0.0467(15) 0.0392(14) 0.0080(11) 0.0139(11) 0.0026(11)
C2 0.0559(19) 0.108(3) 0.0527(19) 0.0110(18) 0.0149(15) -0.0186(19)
C3 0.091(3) 0.132(4) 0.065(2) 0.028(2) 0.030(2) -0.032(3)
C4 0.103(3) 0.105(3) 0.0494(19) 0.0139(19) 0.034(2) 0.000(2)
C5 0.105(3) 0.110(3) 0.0403(18) 0.0172(18) 0.0075(18) -0.014(3)
C6 0.078(2) 0.082(2) 0.0388(16) 0.0080(15) 0.0115(15) -0.0168(18)
C7 0.0304(11) 0.0336(12) 0.0313(12) 0.0040(9) 0.0031(9) 0.0021(9)
C8 0.0558(16) 0.0366(14) 0.0379(13) 0.0084(10) 0.0135(12) 0.0044(11)
C9 0.082(2) 0.071(2) 0.0373(15) 0.0024(14) 0.0070(15) -0.0092(18)
C10 0.115(3) 0.074(2) 0.0380(17) 0.0005(15) 0.0202(18) -0.008(2)
C11 0.124(3) 0.077(2) 0.0457(18) 0.0158(16) 0.037(2) 0.011(2)
C12 0.084(2) 0.073(2) 0.071(2) 0.0255(18) 0.0433(19) 0.0132(19)
C13 0.0599(18) 0.0591(18) 0.0454(15) 0.0162(13) 0.0147(13) 0.0019(14)
C14 0.052(2) 0.083(3) 0.120(3) 0.001(2) -0.003(2) 0.0225(19)
C15 0.095(3) 0.0431(17) 0.0572(19) -0.0013(14) 0.0023(17) 0.0141(16)
C16 0.146(4) 0.063(2) 0.066(2) 0.0222(18) 0.019(2) 0.052(2)
C17 0.075(3) 0.163(5) 0.191(6) 0.130(5) -0.014(3) 0.013(3)
C18 0.049(2) 0.157(5) 0.160(5) -0.049(4) 0.033(3) 0.012(3)
C19 0.0485(17) 0.084(2) 0.066(2) 0.0057(18) -0.0050(15) -0.0114(17)
C20 0.208(7) 0.063(3) 0.099(3) 0.029(2) 0.000(4) -0.052(3)
C21 0.098(3) 0.079(3) 0.120(4) -0.046(3) 0.040(3) -0.007(2)
C22 0.054(2) 0.074(2) 0.112(3) -0.012(2) 0.010(2) -0.0174(18)
N1 0.0462(12) 0.0394(12) 0.0365(11) 0.0062(9) 0.0135(9) 0.0086(9)
N2 0.0471(12) 0.0365(11) 0.0344(11) 0.0084(9) 0.0103(9) 0.0092(9)
N3 0.0366(11) 0.0330(11) 0.0362(11) 0.0075(8) 0.0079(8) 0.0070(8)
Si1 0.0517(5) 0.0418(5) 0.0462(5) 0.0040(3) 0.0038(3) 0.0147(3)
Si2 0.0609(5) 0.0341(4) 0.0509(5) 0.0020(3) 0.0125(4) -0.0015(3)
Si3 0.0350(4) 0.0600(6) 0.0652(6) 0.0167(4) 0.0086(4) 0.0123(4)

loop_
_atom_type_symbol
_atom_type_description
_atom_type_scat_dispersion_real
_atom_type_scat_dispersion_imag
_atom_type_scat_source
C C 0.0033 0.0016 'International Tables Vol C Tables 4.2.6.8 and 6.1.1.4'
H H 0.0000 0.0000 'International Tables Vol C Tables 4.2.6.8 and 6.1.1.4'
N N 0.0061 0.0033 'International Tables Vol C Tables 4.2.6.8 and 6.1.1.4'
Si Si 0.0817 0.0704 'International Tables Vol C Tables 4.2.6.8 and 6.1.1.4'

loop_
_geom_angle_atom_site_label_1
_geom_angle_atom_site_label_2
_geom_angle_atom_site_label_3
_geom_angle
N1 C1 C2 110.8(2)
N1 C1 C6 109.5(2)
C2 C1 C6 108.6(3)
N1 C1 H1 109.3
C2 C1 H1 109.3
C6 C1 H1 109.3
C1 C2 C3 112.4(3)
C1 C2 H2A 109.1
C3 C2 H2A 109.1
C1 C2 H2B 109.1
C3 C2 H2B 109.1
H2A C2 H2B 107.9
C4 C3 C2 111.3(4)
C4 C3 H3A 109.4
C2 C3 H3A 109.4
C4 C3 H3B 109.4
C2 C3 H3B 109.4
H3A C3 H3B 108.0
C5 C4 C3 110.7(3)
C5 C4 H4A 109.5
C3 C4 H4A 109.5
C5 C4 H4B 109.5
C3 C4 H4B 109.5
H4A C4 H4B 108.1
C4 C5 C6 111.8(3)
C4 C5 H5A 109.2
C6 C5 H5A 109.2
C4 C5 H5B 109.2
C6 C5 H5B 109.2
H5A C5 H5B 107.9
C1 C6 C5 111.4(3)
C1 C6 H6A 109.3
C5 C6 H6A 109.3
C1 C6 H6B 109.3
C5 C6 H6B 109.3
H6A C6 H6B 108.0
N1 C7 N2 114.7(2)
N1 C7 N3 125.9(2)
N2 C7 N3 119.37(19)
N2 C8 C9 113.8(2)
N2 C8 C13 112.8(2)
C9 C8 C13 110.4(2)
N2 C8 H8 106.5
C9 C8 H8 106.5
C13 C8 H8 106.5
C8 C9 C10 111.3(3)
C8 C9 H9A 109.4
C10 C9 H9A 109.4
C8 C9 H9B 109.4
C10 C9 H9B 109.4
H9A C9 H9B 108.0
C11 C10 C9 111.5(3)
C11 C10 H10A 109.3
C9 C10 H10A 109.3
C11 C10 H10B 109.3
C9 C10 H10B 109.3
H10A C10 H10B 108.0
C10 C11 C12 110.9(3)
C10 C11 H11A 109.5
C12 C11 H11A 109.5
C10 C11 H11B 109.5
C12 C11 H11B 109.5
H11A C11 H11B 108.1
C11 C12 C13 111.0(3)
C11 C12 H12A 109.4
C13 C12 H12A 109.4
C11 C12 H12B 109.4
C13 C12 H12B 109.4
H12A C12 H12B 108.0
C12 C13 C8 111.5(3)
C12 C13 H13A 109.3
C8 C13 H13A 109.3
C12 C13 H13B 109.3
C8 C13 H13B 109.3
H13A C13 H13B 108.0
Si1 C14 H14A 109.5
Si1 C14 H14B 109.5
H14A C14 H14B 109.5
Si1 C14 H14C 109.5
H14A C14 H14C 109.5
H14B C14 H14C 109.5
Si1 C15 H15A 109.5
Si1 C15 H15B 109.5
H15A C15 H15B 109.5
Si1 C15 H15C 109.5
H15A C15 H15C 109.5
H15B C15 H15C 109.5
Si1 C16 H16A 109.5
Si1 C16 H16B 109.5
H16A C16 H16B 109.5
Si1 C16 H16C 109.5
H16A C16 H16C 109.5
H16B C16 H16C 109.5
Si3 C17 H17A 109.5
Si3 C17 H17B 109.5
H17A C17 H17B 109.5
Si3 C17 H17C 109.5
H17A C17 H17C 109.5
H17B C17 H17C 109.5
Si3 C18 H18A 109.5
Si3 C18 H18B 109.5
H18A C18 H18B 109.5
Si3 C18 H18C 109.5
H18A C18 H18C 109.5
H18B C18 H18C 109.5
Si3 C19 H19A 109.5
Si3 C19 H19B 109.5
H19A C19 H19B 109.5
Si3 C19 H19C 109.5
H19A C19 H19C 109.5
H19B C19 H19C 109.5
Si2 C20 H20A 109.5
Si2 C20 H20B 109.5
H20A C20 H20B 109.5
Si2 C20 H20C 109.5
H20A C20 H20C 109.5
H20B C20 H20C 109.5
Si2 C21 H21A 109.5
Si2 C21 H21B 109.5
H21A C21 H21B 109.5
Si2 C21 H21C 109.5
H21A C21 H21C 109.5
H21B C21 H21C 109.5
Si2 C22 H22A 109.5
Si2 C22 H22B 109.5
H22A C22 H22B 109.5
Si2 C22 H22C 109.5
H22A C22 H22C 109.5
H22B C22 H22C 109.5
C7 N1 C1 122.9(2)
C7 N2 C8 121.13(19)
C7 N2 Si1 111.24(15)
C8 N2 Si1 127.35(16)
C7 N3 Si3 117.79(15)
C7 N3 Si2 117.01(15)
Si3 N3 Si2 124.99(12)
N2 Si1 C14 111.26(15)
N2 Si1 C15 113.63(13)
C14 Si1 C15 114.69(19)
N2 Si1 C16 109.98(14)
C14 Si1 C16 104.8(2)
C15 Si1 C16 101.57(18)
N3 Si2 C20 112.56(16)
N3 Si2 C22 109.02(14)
C20 Si2 C22 108.0(3)
N3 Si2 C21 111.30(16)
C20 Si2 C21 108.8(3)
C22 Si2 C21 107.0(2)
N3 Si3 C19 109.89(13)
N3 Si3 C17 111.06(18)
C19 Si3 C17 107.5(2)
N3 Si3 C18 110.82(16)
C19 Si3 C18 107.3(2)
C17 Si3 C18 110.1(3)

loop_
_geom_bond_atom_site_label_1
_geom_bond_atom_site_label_2
_geom_bond_distance
C1 N1 1.457(3)
C1 C2 1.508(4)
C1 C6 1.524(4)
C1 H1 0.9800
C2 C3 1.517(5)
C2 H2A 0.9700
C2 H2B 0.9700
C3 C4 1.514(5)
C3 H3A 0.9700
C3 H3B 0.9700
C4 C5 1.501(6)
C4 H4A 0.9700
C4 H4B 0.9700
C5 C6 1.525(5)
C5 H5A 0.9700
C5 H5B 0.9700
C6 H6A 0.9700
C6 H6B 0.9700
C7 N1 1.278(3)
C7 N2 1.396(3)
C7 N3 1.436(3)
C8 N2 1.475(3)
C8 C9 1.509(4)
C8 C13 1.521(4)
C8 H8 0.9800
C9 C10 1.522(5)
C9 H9A 0.9700
C9 H9B 0.9700
C10 C11 1.509(6)
C10 H10A 0.9700
C10 H10B 0.9700
C11 C12 1.510(5)
C11 H11A 0.9700
C11 H11B 0.9700
C12 C13 1.520(4)
C12 H12A 0.9700
C12 H12B 0.9700
C13 H13A 0.9700
C13 H13B 0.9700
C14 Si1 1.851(4)
C14 H14A 0.9600
C14 H14B 0.9600
C14 H14C 0.9600
C15 Si1 1.862(3)
C15 H15A 0.9600
C15 H15B 0.9600
C15 H15C 0.9600
C16 Si1 1.886(4)
C16 H16A 0.9600
C16 H16B 0.9600
C16 H16C 0.9600
C17 Si3 1.854(4)
C17 H17A 0.9600
C17 H17B 0.9600
C17 H17C 0.9600
C18 Si3 1.867(4)
C18 H18A 0.9600
C18 H18B 0.9600
C18 H18C 0.9600
C19 Si3 1.841(4)
C19 H19A 0.9600
C19 H19B 0.9600
C19 H19C 0.9600
C20 Si2 1.847(4)
C20 H20A 0.9600
C20 H20B 0.9600
C20 H20C 0.9600
C21 Si2 1.853(4)
C21 H21A 0.9600
C21 H21B 0.9600
C21 H21C 0.9600
C22 Si2 1.846(4)
C22 H22A 0.9600
C22 H22B 0.9600
C22 H22C 0.9600
N2 Si1 1.782(2)
N3 Si3 1.752(2)
N3 Si2 1.759(2)

loop_
_geom_torsion_atom_site_label_1
_geom_torsion_atom_site_label_2
_geom_torsion_atom_site_label_3
_geom_torsion_atom_site_label_4
_geom_torsion
N1 C1 C2 C3 -177.3(3)
C6 C1 C2 C3 -56.9(4)
C1 C2 C3 C4 56.6(5)
C2 C3 C4 C5 -54.0(5)
C3 C4 C5 C6 54.5(5)
N1 C1 C6 C5 177.7(3)
C2 C1 C6 C5 56.5(4)
C4 C5 C6 C1 -56.7(5)
N2 C8 C9 C10 -176.6(2)
C13 C8 C9 C10 55.5(4)
C8 C9 C10 C11 -56.1(4)
C9 C10 C11 C12 55.8(4)
C10 C11 C12 C13 -55.6(4)
C11 C12 C13 C8 56.0(4)
N2 C8 C13 C12 175.9(2)
C9 C8 C13 C12 -55.7(3)
N2 C7 N1 C1 -174.4(2)
N3 C7 N1 C1 5.7(4)
C2 C1 N1 C7 -125.4(3)
C6 C1 N1 C7 114.7(3)
N1 C7 N2 C8 -173.0(2)
N3 C7 N2 C8 6.9(3)
N1 C7 N2 Si1 1.4(3)
N3 C7 N2 Si1 -178.73(16)
C9 C8 N2 C7 116.0(3)
C13 C8 N2 C7 -117.3(3)
C9 C8 N2 Si1 -57.3(3)
C13 C8 N2 Si1 69.4(3)
N1 C7 N3 Si3 -92.3(3)
N2 C7 N3 Si3 87.8(2)
N1 C7 N3 Si2 82.8(3)
N2 C7 N3 Si2 -97.1(2)
C7 N2 Si1 C14 -70.5(2)
C8 N2 Si1 C14 103.4(3)
C7 N2 Si1 C15 60.8(2)
C8 N2 Si1 C15 -125.3(2)
C7 N2 Si1 C16 173.9(2)
C8 N2 Si1 C16 -12.2(3)
C7 N3 Si2 C20 -112.6(3)
Si3 N3 Si2 C20 62.1(3)
C7 N3 Si2 C22 7.2(2)
Si3 N3 Si2 C22 -178.06(19)
C7 N3 Si2 C21 125.0(2)
Si3 N3 Si2 C21 -60.3(2)
C7 N3 Si3 C19 -3.8(2)
Si2 N3 Si3 C19 -178.46(16)
C7 N3 Si3 C17 115.0(3)
Si2 N3 Si3 C17 -59.7(3)
C7 N3 Si3 C18 -122.2(3)
Si2 N3 Si3 C18 63.1(3)
